data_1576934
loop_
_publ_author_name
'Fajman, C. E.'
'Dankert, D. M.'
'Coburger, P.'
'Klein, W.'
'F&#xe4;ssler, T F'

_publ_section_title
;
 Endohedral anionic nine-atom Zintl clusters of the elements tin and lead
 with lithium counterions.
;
_journal_issue 11
_journal_name_full 'Chemical science'
_journal_page_first 5498
_journal_page_last 5509
_journal_paper_doi 10.1039/d5sc08011h
_journal_volume 17
_journal_year 2026
_chemical_formula_moiety '2(C12 H24 K O6), C2 H8 K N2, K, Fe0.06 Sn9, 0.5(C2 H8 N2)'
_chemical_formula_sum 'C27 H60 Fe0.06 K4 N3 O12 Sn9'
_chemical_formula_weight 1846.46
_space_group_crystal_system monoclinic
_space_group_IT_number 14
_space_group_name_Hall '-P 2yn'
_space_group_name_H-M_alt 'P 1 21/n 1'
_atom_sites_solution_hydrogens mixed
_atom_sites_solution_primary direct
_atom_sites_solution_secondary difmap
_audit_creation_method SHELXL-2014/7
_audit_update_record
;
2023-10-09 deposited with the CCDC.	2025-12-26 downloaded from the CCDC.
;
_cell_angle_alpha 90
_cell_angle_beta 102.491(2)
_cell_angle_gamma 90
_cell_formula_units_Z 4
_cell_length_a 10.4131(2)
_cell_length_b 25.7429(7)
_cell_length_c 20.7178(4)
_cell_measurement_reflns_used 56299
_cell_measurement_temperature 150(2)
_cell_measurement_theta_max 34.16
_cell_measurement_theta_min 2.37
_cell_volume 5422.2(2)
_computing_cell_refinement 'STOE X-AREA 1.76'
_computing_data_collection 'STOE X-AREA 1.76'
_computing_data_reduction 'STOE X-AREA 1.76'
_computing_molecular_graphics 'DIAMOND 3.2k'
_computing_structure_refinement SHELXL-2014/7
_computing_structure_solution SHELXS-97
_diffrn_ambient_temperature 150(2)
_diffrn_detector Pilatus300K
_diffrn_detector_area_resol_mean 5.81
_diffrn_measured_fraction_theta_full 0.999
_diffrn_measured_fraction_theta_max 0.999
_diffrn_measurement_device_type 'STOE StadiVari'
_diffrn_measurement_method '\w scans'
_diffrn_radiation_collimation '0.6 mm diameter'
_diffrn_radiation_monochromator 'Graded multilayer mirror'
_diffrn_radiation_type 'Mo K\a'
_diffrn_radiation_wavelength 0.71073
_diffrn_reflns_av_R_equivalents 0.0758
_diffrn_reflns_av_unetI/netI 0.0470
_diffrn_reflns_Laue_measured_fraction_full 0.999
_diffrn_reflns_Laue_measured_fraction_max 0.999
_diffrn_reflns_limit_h_max 12
_diffrn_reflns_limit_h_min -10
_diffrn_reflns_limit_k_max 31
_diffrn_reflns_limit_k_min -31
_diffrn_reflns_limit_l_max 25
_diffrn_reflns_limit_l_min -25
_diffrn_reflns_number 82581
_diffrn_reflns_point_group_measured_fraction_full 0.999
_diffrn_reflns_point_group_measured_fraction_max 0.999
_diffrn_reflns_theta_full 25.242
_diffrn_reflns_theta_max 25.999
_diffrn_reflns_theta_min 2.429
_diffrn_source 'Genix 3D HF Mo'
_diffrn_source_current 1.000
_diffrn_source_power 0.050
_diffrn_source_voltage 50
_exptl_absorpt_coefficient_mu 4.439
_exptl_absorpt_correction_T_max 1.000
_exptl_absorpt_correction_T_min 0.707
_exptl_absorpt_correction_type empirical
_exptl_absorpt_process_details 'STOE X-AREA 1.76'
_exptl_crystal_colour red
_exptl_crystal_density_diffrn 2.262
_exptl_crystal_description plate
_exptl_crystal_F_000 3466
_exptl_crystal_size_max 0.2
_exptl_crystal_size_mid 0.15
_exptl_crystal_size_min 0.1
_refine_diff_density_max 1.663
_refine_diff_density_min -1.250
_refine_diff_density_rms 0.191
_refine_ls_extinction_coef 0.00015(4)
_refine_ls_extinction_expression Fc^*^=kFc[1+0.001xFc^2^\l^3^/sin(2\q)]^-1/4^
_refine_ls_extinction_method SHELXL-2014/7
_refine_ls_goodness_of_fit_ref 1.028
_refine_ls_hydrogen_treatment constr
_refine_ls_matrix_type full
_refine_ls_number_parameters 526
_refine_ls_number_reflns 10639
_refine_ls_number_restraints 12
_refine_ls_restrained_S_all 1.028
_refine_ls_R_factor_all 0.0529
_refine_ls_R_factor_gt 0.0368
_refine_ls_shift/su_max 0.001
_refine_ls_shift/su_mean 0.000
_refine_ls_structure_factor_coef Fsqd
_refine_ls_weighting_details 'w=1/[\s^2^(Fo^2^)+(0.0498P)^2^+2.8133P] where P=(Fo^2^+2Fc^2^)/3'
_refine_ls_weighting_scheme calc
_refine_ls_wR_factor_gt 0.0825
_refine_ls_wR_factor_ref 0.0893
_reflns_number_gt 8383
_reflns_number_total 10639
_reflns_threshold_expression 'I > 2\s(I)'
_cod_data_source_file d5sc08011h2.cif
_cod_data_source_block CF-915_K-Fe-Sn
_cod_original_sg_symbol_H-M 'P 21/n'
_cod_database_code 1576934
_shelx_shelxl_version_number 2014/7
_shelx_space_group_comment
;
The symmetry employed for this shelxl refinement is uniquely defined
by the following loop, which should always be used as a source of
symmetry information in preference to the above space-group names.
They are only intended as comments.
;

loop_
_space_group_symop_operation_xyz
'x, y, z'
'-x+1/2, y+1/2, -z+1/2'
'-x, -y, -z'
'x-1/2, -y-1/2, z-1/2'

loop_
_atom_site_label
_atom_site_type_symbol
_atom_site_fract_x
_atom_site_fract_y
_atom_site_fract_z
_atom_site_U_iso_or_equiv
_atom_site_adp_type
_atom_site_occupancy
_atom_site_site_symmetry_order
_atom_site_calc_flag
_atom_site_refinement_flags_posn
_atom_site_refinement_flags_adp
_atom_site_refinement_flags_occupancy
_atom_site_disorder_assembly
_atom_site_disorder_group
Sn1 Sn 0.19245(4) 0.30990(2) 0.02147(2) 0.03236(11) Uani 1 1 d . . . . .
Sn2 Sn 0.40625(4) 0.36129(2) 0.11644(2) 0.03256(11) Uani 1 1 d . . . . .
Sn3 Sn 0.58457(4) 0.33446(2) 0.02664(2) 0.03355(11) Uani 1 1 d . . . . .
Sn4 Sn 0.36800(4) 0.28165(2) -0.06590(2) 0.03816(12) Uani 1 1 d . . . . .
Sn5 Sn 0.27430(4) 0.19897(2) 0.01474(2) 0.03511(11) Uani 1 1 d . . . . .
Sn6 Sn 0.30375(4) 0.25888(2) 0.15103(2) 0.02846(10) Uani 1 1 d . . . . .
Sn7 Sn 0.61058(4) 0.28036(2) 0.15503(2) 0.02990(10) Uani 1 1 d . . . . .
Sn8 Sn 0.57934(4) 0.21881(2) 0.01441(2) 0.03348(11) Uani 1 1 d . . . . .
Sn9 Sn 0.49052(4) 0.17683(2) 0.12986(2) 0.03328(11) Uani 1 1 d . . . . .
Fe Fe 0.4228(11) 0.2703(5) 0.0606(6) 0.017(5) Uani 0.055(4) 1 d . . P . .
K4 K 0.92335(16) 0.26738(11) 0.09392(10) 0.0830(7) Uani 1 1 d . . . . .
K1 K 0.23039(12) 0.11944(5) 0.19951(6) 0.0303(3) Uani 1 1 d . . . . .
O1 O 0.0380(4) 0.07145(18) 0.0945(2) 0.0409(10) Uani 1 1 d . . . . .
O2 O 0.2884(4) 0.02963(15) 0.13299(19) 0.0335(9) Uani 1 1 d . . . . .
O3 O 0.4301(4) 0.04694(17) 0.2629(2) 0.0382(10) Uani 1 1 d . . . . .
O4 O 0.3852(4) 0.13588(17) 0.3345(2) 0.0373(10) Uani 1 1 d . . . . .
O5 O 0.1156(4) 0.16523(16) 0.2967(2) 0.0373(10) Uani 1 1 d . . . . .
O6 O -0.0402(4) 0.15564(18) 0.1652(2) 0.0424(10) Uani 1 1 d . . . . .
C1 C 0.1094(6) 0.0532(3) 0.0484(3) 0.0384(14) Uani 1 1 d . . . . .
H1A H 0.1659 0.0812 0.0370 0.046 Uiso 1 1 calc R U . . .
H1B H 0.0484 0.0417 0.0074 0.046 Uiso 1 1 calc R U . . .
C2 C 0.1920(6) 0.0086(3) 0.0796(3) 0.0377(14) Uani 1 1 d . . . . .
H2A H 0.1371 -0.0174 0.0963 0.045 Uiso 1 1 calc R U . . .
H2B H 0.2352 -0.0084 0.0471 0.045 Uiso 1 1 calc R U . . .
C3 C 0.3666(6) -0.0098(2) 0.1708(3) 0.0391(14) Uani 1 1 d . . . . .
H3A H 0.3992 -0.0343 0.1412 0.047 Uiso 1 1 calc R U . . .
H3B H 0.3137 -0.0296 0.1968 0.047 Uiso 1 1 calc R U . . .
C4 C 0.4802(6) 0.0163(3) 0.2162(3) 0.0404(15) Uani 1 1 d . . . . .
H4A H 0.5423 -0.0101 0.2397 0.048 Uiso 1 1 calc R U . . .
H4B H 0.5278 0.0388 0.1904 0.048 Uiso 1 1 calc R U . . .
C5 C 0.5332(6) 0.0727(3) 0.3086(3) 0.0415(15) Uani 1 1 d . . . . .
H5A H 0.5720 0.1005 0.2859 0.050 Uiso 1 1 calc R U . . .
H5B H 0.6034 0.0476 0.3275 0.050 Uiso 1 1 calc R U . . .
C6 C 0.4756(7) 0.0953(3) 0.3622(3) 0.0462(16) Uani 1 1 d . . . . .
H6A H 0.4289 0.0681 0.3819 0.055 Uiso 1 1 calc R U . . .
H6B H 0.5463 0.1097 0.3975 0.055 Uiso 1 1 calc R U . . .
C7 C 0.3079(6) 0.1526(3) 0.3805(3) 0.0401(15) Uani 1 1 d . . . . .
H7A H 0.3656 0.1687 0.4197 0.048 Uiso 1 1 calc R U . . .
H7B H 0.2634 0.1224 0.3956 0.048 Uiso 1 1 calc R U . . .
C8 C 0.2080(7) 0.1910(3) 0.3473(3) 0.0425(15) Uani 1 1 d . . . . .
H8A H 0.1623 0.2063 0.3800 0.051 Uiso 1 1 calc R U . . .
H8B H 0.2517 0.2193 0.3279 0.051 Uiso 1 1 calc R U . . .
C9 C 0.0110(7) 0.1993(3) 0.2680(3) 0.0467(17) Uani 1 1 d . . . . .
H9A H 0.0449 0.2277 0.2440 0.056 Uiso 1 1 calc R U . . .
H9B H -0.0278 0.2149 0.3031 0.056 Uiso 1 1 calc R U . . .
C10 C -0.0907(7) 0.1693(3) 0.2215(4) 0.0501(18) Uani 1 1 d . . . . .
H10A H -0.1136 0.1375 0.2435 0.060 Uiso 1 1 calc R U . . .
H10B H -0.1713 0.1905 0.2078 0.060 Uiso 1 1 calc R U . . .
C11 C -0.1304(6) 0.1241(3) 0.1199(4) 0.0520(19) Uani 1 1 d . . . . .
H11A H -0.2105 0.1443 0.1008 0.062 Uiso 1 1 calc R U . . .
H11B H -0.1566 0.0936 0.1433 0.062 Uiso 1 1 calc R U . . .
C12 C -0.0656(7) 0.1064(3) 0.0664(4) 0.055(2) Uani 1 1 d . . . . .
H12A H -0.1302 0.0887 0.0312 0.066 Uiso 1 1 calc R U . . .
H12B H -0.0295 0.1366 0.0466 0.066 Uiso 1 1 calc R U . . .
K2 K 0.72085(12) 0.43042(5) 0.17192(7) 0.0330(3) Uani 1 1 d . . . . .
O7 O 0.8445(5) 0.47880(19) 0.0701(2) 0.0476(11) Uani 1 1 d . . . . .
O8 O 0.6095(4) 0.51668(17) 0.0950(2) 0.0419(10) Uani 1 1 d . . . . .
O9 O 0.5781(4) 0.51130(18) 0.2266(2) 0.0445(11) Uani 1 1 d . . . . .
O10 O 0.6944(5) 0.42945(17) 0.3086(2) 0.0430(11) Uani 1 1 d . . . . .
O11 O 0.9238(4) 0.38740(16) 0.2807(2) 0.0424(10) Uani 1 1 d . . . . .
O12 O 0.9704(4) 0.3955(2) 0.1523(2) 0.0518(12) Uani 1 1 d . . . . .
C13 C 0.7370(8) 0.4943(3) 0.0177(3) 0.0534(19) Uani 1 1 d . . . . .
H13A H 0.6784 0.4643 0.0031 0.064 Uiso 1 1 calc R U . . .
H13B H 0.7709 0.5069 -0.0206 0.064 Uiso 1 1 calc R U . . .
C14 C 0.6628(7) 0.5363(3) 0.0424(3) 0.0481(17) Uani 1 1 d . . . . .
H14A H 0.7221 0.5659 0.0582 0.058 Uiso 1 1 calc R U . . .
H14B H 0.5911 0.5488 0.0063 0.058 Uiso 1 1 calc R U . . .
C15 C 0.5457(7) 0.5567(3) 0.1245(4) 0.0460(16) Uani 1 1 d . . . . .
H15A H 0.4796 0.5745 0.0902 0.055 Uiso 1 1 calc R U . . .
H15B H 0.6111 0.5826 0.1462 0.055 Uiso 1 1 calc R U . . .
C16 C 0.4807(7) 0.5325(3) 0.1740(4) 0.0507(18) Uani 1 1 d . . . . .
H16A H 0.4283 0.5590 0.1917 0.061 Uiso 1 1 calc R U . . .
H16B H 0.4203 0.5047 0.1529 0.061 Uiso 1 1 calc R U . . .
C17 C 0.5217(8) 0.4897(3) 0.2782(4) 0.0544(19) Uani 1 1 d . . . . .
H17A H 0.4635 0.4602 0.2608 0.065 Uiso 1 1 calc R U . . .
H17B H 0.4687 0.5164 0.2950 0.065 Uiso 1 1 calc R U . . .
C18 C 0.6302(8) 0.4719(3) 0.3319(4) 0.0560(19) Uani 1 1 d . . . . .
H18A H 0.6934 0.5006 0.3459 0.067 Uiso 1 1 calc R U . . .
H18B H 0.5949 0.4610 0.3705 0.067 Uiso 1 1 calc R U . . .
C19 C 0.7975(7) 0.4087(3) 0.3591(3) 0.0504(17) Uani 1 1 d . . . . .
H19A H 0.7606 0.3953 0.3961 0.060 Uiso 1 1 calc R U . . .
H19B H 0.8620 0.4363 0.3765 0.060 Uiso 1 1 calc R U . . .
C20 C 0.8631(8) 0.3660(3) 0.3306(4) 0.0538(19) Uani 1 1 d . . . . .
H20C H 0.9303 0.3494 0.3656 0.065 Uiso 1 1 calc R U . . .
H20D H 0.7977 0.3394 0.3110 0.065 Uiso 1 1 calc R U . . .
C21 C 0.9930(7) 0.3493(3) 0.2526(4) 0.058(2) Uani 1 1 d . . . . .
H21A H 0.9307 0.3234 0.2281 0.069 Uiso 1 1 calc R U . . .
H21B H 1.0562 0.3311 0.2878 0.069 Uiso 1 1 calc R U . . .
C22 C 1.0642(6) 0.3754(3) 0.2069(4) 0.056(2) Uani 1 1 d . . . . .
H22A H 1.1191 0.4040 0.2302 0.068 Uiso 1 1 calc R U . . .
H22B H 1.1226 0.3503 0.1912 0.068 Uiso 1 1 calc R U . . .
C23 C 1.0312(7) 0.4254(3) 0.1080(4) 0.056(2) Uani 1 1 d . . . . .
H23A H 1.0990 0.4042 0.0932 0.067 Uiso 1 1 calc R U . . .
H23B H 1.0739 0.4567 0.1307 0.067 Uiso 1 1 calc R U . . .
C24 C 0.9277(8) 0.4404(3) 0.0508(4) 0.055(2) Uani 1 1 d . . . . .
H24A H 0.9682 0.4544 0.0154 0.066 Uiso 1 1 calc R U . . .
H24B H 0.8749 0.4095 0.0333 0.066 Uiso 1 1 calc R U . . .
K3 K 0.54393(16) 0.23341(7) 0.32525(9) 0.0553(4) Uani 1 1 d . . . . .
N1 N 0.3973(6) 0.2869(3) 0.4206(3) 0.0590(17) Uani 1 1 d . . . . .
H1C H 0.3364 0.2649 0.4310 0.071 Uiso 1 1 calc R U . A 1
H1D H 0.4550 0.2957 0.4586 0.071 Uiso 1 1 calc R U . A 1
C25A C 0.332(2) 0.3340(12) 0.3879(12) 0.042(5) Uani 0.49(3) 1 d . U P B 1
H25A H 0.2597 0.3237 0.3506 0.050 Uiso 0.49(3) 1 calc R U P B 1
H25B H 0.2930 0.3540 0.4198 0.050 Uiso 0.49(3) 1 calc R U P B 1
C26A C 0.4259(19) 0.3666(5) 0.3634(8) 0.037(5) Uani 0.49(3) 1 d . . P B 1
H26A H 0.4966 0.3775 0.4010 0.044 Uiso 0.49(3) 1 calc R U P B 1
H26B H 0.3809 0.3982 0.3427 0.044 Uiso 0.49(3) 1 calc R U P B 1
C25B C 0.376(3) 0.3427(15) 0.4061(15) 0.067(8) Uani 0.51(3) 1 d . U P B 2
H25C H 0.4505 0.3633 0.4316 0.080 Uiso 0.51(3) 1 calc R U P B 2
H25D H 0.2941 0.3546 0.4182 0.080 Uiso 0.51(3) 1 calc R U P B 2
C26B C 0.3668(18) 0.3494(9) 0.3317(10) 0.057(6) Uani 0.51(3) 1 d . . P B 2
H26C H 0.2971 0.3263 0.3073 0.069 Uiso 0.51(3) 1 calc R U P B 2
H26D H 0.3412 0.3857 0.3191 0.069 Uiso 0.51(3) 1 calc R U P B 2
N2 N 0.4859(6) 0.3381(3) 0.3134(3) 0.0593(17) Uani 1 1 d . . . . .
H2C H 0.5621 0.3548 0.3116 0.071 Uiso 1 1 calc R U . B 1
H2D H 0.4307 0.3426 0.2733 0.071 Uiso 1 1 calc R U . B 1
N3 N 0.5931(7) 0.0618(3) 0.0102(5) 0.080(2) Uani 1 1 d . . . . .
H3C H 0.5975 0.0870 0.0415 0.096 Uiso 1 1 d R U . . .
H3D H 0.5720 0.0764 -0.0307 0.096 Uiso 1 1 d R U . . .
C27 C 0.4941(8) 0.0251(3) 0.0170(4) 0.0524(18) Uani 1 1 d . . . . .
H27A H 0.4065 0.0403 -0.0014 0.063 Uiso 1 1 calc R U . . .
H27B H 0.4998 0.0183 0.0646 0.063 Uiso 1 1 calc R U . . .

loop_
_atom_site_aniso_label
_atom_site_aniso_U_11
_atom_site_aniso_U_22
_atom_site_aniso_U_33
_atom_site_aniso_U_23
_atom_site_aniso_U_13
_atom_site_aniso_U_12
Sn1 0.0249(2) 0.0364(2) 0.0339(2) 0.00093(17) 0.00226(16) 0.00710(16)
Sn2 0.0271(2) 0.0262(2) 0.0449(3) -0.00407(17) 0.00881(17) -0.00086(16)
Sn3 0.0383(2) 0.0319(2) 0.0324(2) 0.00283(17) 0.01168(18) -0.00867(17)
Sn4 0.0286(2) 0.0603(3) 0.0247(2) 0.00492(19) 0.00370(16) 0.00026(19)
Sn5 0.0287(2) 0.0298(2) 0.0447(3) -0.00462(18) 0.00328(18) -0.00614(17)
Sn6 0.02617(19) 0.0314(2) 0.0301(2) 0.00267(16) 0.01113(16) 0.00057(16)
Sn7 0.02330(19) 0.0357(2) 0.0287(2) 0.00318(17) 0.00123(15) 0.00010(16)
Sn8 0.0297(2) 0.0334(2) 0.0414(2) 0.00262(18) 0.01654(18) 0.00643(17)
Sn9 0.0296(2) 0.0288(2) 0.0434(2) 0.01030(18) 0.01222(18) 0.00473(16)
Fe 0.015(7) 0.020(8) 0.014(7) 0.003(5) -0.002(5) 0.004(5)
K4 0.0294(8) 0.156(2) 0.0644(12) 0.0270(13) 0.0118(8) -0.0061(10)
K1 0.0265(6) 0.0315(6) 0.0326(7) 0.0003(5) 0.0056(5) 0.0004(5)
O1 0.032(2) 0.047(3) 0.041(3) 0.009(2) 0.0009(19) 0.0072(19)
O2 0.038(2) 0.029(2) 0.031(2) -0.0035(17) 0.0016(18) 0.0011(17)
O3 0.037(2) 0.038(2) 0.037(2) -0.0006(19) 0.0009(18) 0.0028(19)
O4 0.043(2) 0.040(2) 0.029(2) 0.0042(18) 0.0088(18) 0.0044(19)
O5 0.035(2) 0.037(2) 0.041(2) -0.0012(19) 0.0120(19) 0.0020(18)
O6 0.030(2) 0.048(3) 0.049(3) 0.004(2) 0.008(2) -0.0021(19)
C1 0.042(3) 0.035(3) 0.035(3) 0.003(3) 0.002(3) -0.009(3)
C2 0.040(3) 0.040(3) 0.033(3) -0.008(3) 0.007(3) -0.009(3)
C3 0.044(3) 0.032(3) 0.040(4) -0.003(3) 0.004(3) 0.009(3)
C4 0.039(3) 0.041(4) 0.037(3) -0.004(3) -0.002(3) 0.017(3)
C5 0.041(3) 0.038(4) 0.040(4) -0.003(3) -0.004(3) 0.010(3)
C6 0.058(4) 0.044(4) 0.029(3) 0.002(3) -0.007(3) 0.006(3)
C7 0.043(4) 0.047(4) 0.032(3) -0.008(3) 0.011(3) -0.008(3)
C8 0.050(4) 0.041(4) 0.043(4) -0.007(3) 0.023(3) 0.000(3)
C9 0.054(4) 0.050(4) 0.043(4) 0.005(3) 0.024(3) 0.022(3)
C10 0.033(3) 0.070(5) 0.050(4) 0.020(4) 0.015(3) 0.020(3)
C11 0.026(3) 0.045(4) 0.078(5) 0.003(4) -0.005(3) 0.002(3)
C12 0.046(4) 0.042(4) 0.062(5) -0.006(4) -0.024(4) 0.009(3)
K2 0.0290(6) 0.0316(7) 0.0372(7) 0.0000(5) 0.0043(5) 0.0013(5)
O7 0.045(3) 0.056(3) 0.043(3) -0.016(2) 0.011(2) -0.002(2)
O8 0.051(3) 0.032(2) 0.042(3) 0.008(2) 0.009(2) 0.002(2)
O9 0.047(3) 0.044(3) 0.042(3) 0.001(2) 0.009(2) 0.008(2)
O10 0.058(3) 0.038(2) 0.034(2) 0.0023(19) 0.013(2) -0.001(2)
O11 0.044(2) 0.029(2) 0.052(3) 0.003(2) 0.004(2) 0.0041(19)
O12 0.029(2) 0.073(3) 0.053(3) -0.014(3) 0.007(2) -0.001(2)
C13 0.057(4) 0.067(5) 0.035(4) -0.001(3) 0.007(3) -0.025(4)
C14 0.045(4) 0.054(4) 0.041(4) 0.018(3) -0.001(3) -0.010(3)
C15 0.053(4) 0.027(3) 0.050(4) 0.002(3) -0.006(3) 0.009(3)
C16 0.044(4) 0.043(4) 0.061(5) 0.000(3) 0.003(3) 0.019(3)
C17 0.063(5) 0.056(5) 0.053(4) 0.002(4) 0.031(4) 0.015(4)
C18 0.076(5) 0.056(5) 0.039(4) -0.004(3) 0.020(4) 0.004(4)
C19 0.060(4) 0.049(4) 0.039(4) 0.007(3) 0.003(3) -0.007(4)
C20 0.063(5) 0.035(4) 0.052(4) 0.020(3) -0.013(4) -0.005(3)
C21 0.043(4) 0.040(4) 0.075(5) -0.018(4) -0.019(4) 0.017(3)
C22 0.027(3) 0.057(5) 0.080(6) -0.026(4) 0.000(3) 0.013(3)
C23 0.038(4) 0.055(5) 0.081(6) -0.023(4) 0.029(4) -0.003(3)
C24 0.066(5) 0.050(4) 0.058(5) -0.015(4) 0.036(4) -0.018(4)
K3 0.0467(9) 0.0582(10) 0.0559(10) 0.0120(8) -0.0001(7) -0.0068(8)
N1 0.050(4) 0.064(4) 0.063(4) 0.014(3) 0.010(3) -0.011(3)
C25A 0.022(10) 0.073(13) 0.027(12) 0.000(9) -0.002(8) 0.023(10)
C26A 0.057(11) 0.026(7) 0.027(9) -0.007(6) 0.008(8) 0.003(7)
C25B 0.045(15) 0.11(2) 0.045(17) 0.018(13) 0.001(11) 0.016(14)
C26B 0.046(9) 0.069(12) 0.049(12) -0.008(9) -0.009(8) 0.010(8)
N2 0.053(4) 0.072(5) 0.057(4) -0.012(3) 0.021(3) -0.001(3)
N3 0.067(5) 0.056(4) 0.122(7) -0.032(4) 0.032(5) -0.003(4)
C27 0.061(5) 0.040(4) 0.061(5) -0.008(3) 0.024(4) -0.003(3)

loop_
_atom_type_symbol
_atom_type_description
_atom_type_scat_dispersion_real
_atom_type_scat_dispersion_imag
_atom_type_scat_source
C C 0.0033 0.0016 'International Tables Vol C Tables 4.2.6.8 and 6.1.1.4'
H H 0.0000 0.0000 'International Tables Vol C Tables 4.2.6.8 and 6.1.1.4'
N N 0.0061 0.0033 'International Tables Vol C Tables 4.2.6.8 and 6.1.1.4'
O O 0.0106 0.0060 'International Tables Vol C Tables 4.2.6.8 and 6.1.1.4'
K K 0.2009 0.2494 'International Tables Vol C Tables 4.2.6.8 and 6.1.1.4'
Fe Fe 0.3463 0.8444 'International Tables Vol C Tables 4.2.6.8 and 6.1.1.4'
Sn Sn -0.6537 1.4246 'International Tables Vol C Tables 4.2.6.8 and 6.1.1.4'

loop_
_geom_angle_atom_site_label_1
_geom_angle_atom_site_label_2
_geom_angle_atom_site_label_3
_geom_angle
_geom_angle_site_symmetry_1
_geom_angle_site_symmetry_3
_geom_angle_publ_flag
Fe Sn1 Sn4 55.4(3) . . ?
Fe Sn1 Sn2 56.6(3) . . ?
Sn4 Sn1 Sn2 92.390(16) . . ?
Fe Sn1 Sn6 52.3(3) . . ?
Sn4 Sn1 Sn6 105.866(16) . . ?
Sn2 Sn1 Sn6 60.480(14) . . ?
Fe Sn1 Sn5 51.7(3) . . ?
Sn4 Sn1 Sn5 60.796(15) . . ?
Sn2 Sn1 Sn5 106.136(16) . . ?
Sn6 Sn1 Sn5 64.104(14) . . ?
Fe Sn1 K4 120.1(3) . 1_455 ?
Sn4 Sn1 K4 145.41(5) . 1_455 ?
Sn2 Sn1 K4 113.54(4) . 1_455 ?
Sn6 Sn1 K4 71.30(3) . 1_455 ?
Sn5 Sn1 K4 89.12(5) . 1_455 ?
Fe Sn1 Sn3 36.8(3) . . ?
Sn4 Sn1 Sn3 45.973(12) . . ?
Sn2 Sn1 Sn3 46.425(11) . . ?
Sn6 Sn1 Sn3 81.610(12) . . ?
Sn5 Sn1 Sn3 81.759(13) . . ?
K4 Sn1 Sn3 152.72(3) 1_455 . ?
Fe Sn1 K3 108.9(3) . 4_565 ?
Sn4 Sn1 K3 58.76(3) . 4_565 ?
Sn2 Sn1 K3 146.83(3) . 4_565 ?
Sn6 Sn1 K3 138.34(3) . 4_565 ?
Sn5 Sn1 K3 75.47(3) . 4_565 ?
K4 Sn1 K3 99.55(4) 1_455 4_565 ?
Sn3 Sn1 K3 102.89(3) . 4_565 ?
Fe Sn2 Sn1 54.5(3) . . ?
Fe Sn2 Sn7 51.8(3) . . ?
Sn1 Sn2 Sn7 105.034(17) . . ?
Fe Sn2 Sn3 53.9(3) . . ?
Sn1 Sn2 Sn3 87.819(16) . . ?
Sn7 Sn2 Sn3 59.818(13) . . ?
Fe Sn2 Sn6 51.8(3) . . ?
Sn1 Sn2 Sn6 60.445(14) . . ?
Sn7 Sn2 Sn6 65.652(13) . . ?
Sn3 Sn2 Sn6 104.379(16) . . ?
Fe Sn2 K2 115.3(3) . . ?
Sn1 Sn2 K2 156.49(3) . . ?
Sn7 Sn2 K2 73.58(2) . . ?
Sn3 Sn2 K2 71.02(2) . . ?
Sn6 Sn2 K2 133.65(3) . . ?
Fe Sn2 Sn4 35.1(3) . . ?
Sn1 Sn2 Sn4 43.639(11) . . ?
Sn7 Sn2 Sn4 79.863(13) . . ?
Sn3 Sn2 Sn4 44.188(11) . . ?
Sn6 Sn2 Sn4 79.490(13) . . ?
K2 Sn2 Sn4 114.65(2) . . ?
Fe Sn3 Sn4 55.1(3) . . ?
Fe Sn3 Sn7 52.3(3) . . ?
Sn4 Sn3 Sn7 105.954(16) . . ?
Fe Sn3 Sn2 56.2(3) . . ?
Sn4 Sn3 Sn2 91.176(16) . . ?
Sn7 Sn3 Sn2 59.785(13) . . ?
Fe Sn3 Sn8 51.7(3) . . ?
Sn4 Sn3 Sn8 59.292(15) . . ?
Sn7 Sn3 Sn8 66.677(14) . . ?
Sn2 Sn3 Sn8 106.351(15) . . ?
Fe Sn3 K4 102.3(3) . . ?
Sn4 Sn3 K4 122.12(4) . . ?
Sn7 Sn3 K4 64.62(3) . . ?
Sn2 Sn3 K4 121.10(3) . . ?
Sn8 Sn3 K4 65.67(4) . . ?
Fe Sn3 K2 110.3(3) . . ?
Sn4 Sn3 K2 152.57(2) . . ?
Sn7 Sn3 K2 70.05(2) . . ?
Sn2 Sn3 K2 62.94(2) . . ?
Sn8 Sn3 K2 133.70(2) . . ?
K4 Sn3 K2 81.68(4) . . ?
Fe Sn3 Sn1 36.9(3) . . ?
Sn4 Sn3 Sn1 45.428(11) . . ?
Sn7 Sn3 Sn1 81.285(12) . . ?
Sn2 Sn3 Sn1 45.756(11) . . ?
Sn8 Sn3 Sn1 81.066(13) . . ?
K4 Sn3 Sn1 139.21(3) . . ?
K2 Sn3 Sn1 108.06(2) . . ?
Fe Sn4 Sn1 55.2(3) . . ?
Fe Sn4 Sn8 52.2(3) . . ?
Sn1 Sn4 Sn8 106.123(17) . . ?
Fe Sn4 Sn3 54.7(3) . . ?
Sn1 Sn4 Sn3 88.599(16) . . ?
Sn8 Sn4 Sn3 60.884(15) . . ?
Fe Sn4 Sn5 51.6(3) . . ?
Sn1 Sn4 Sn5 60.646(14) . . ?
Sn8 Sn4 Sn5 65.655(14) . . ?
Sn3 Sn4 Sn5 105.058(17) . . ?
Fe Sn4 K3 126.0(3) . 4_565 ?
Sn1 Sn4 K3 77.94(3) . 4_565 ?
Sn8 Sn4 K3 140.33(3) . 4_565 ?
Sn3 Sn4 K3 157.35(3) . 4_565 ?
Sn5 Sn4 K3 84.26(3) . 4_565 ?
Fe Sn4 Sn2 36.0(3) . . ?
Sn1 Sn4 Sn2 43.971(11) . . ?
Sn8 Sn4 Sn2 81.217(14) . . ?
Sn3 Sn4 Sn2 44.636(11) . . ?
Sn5 Sn4 Sn2 79.975(13) . . ?
K3 Sn4 Sn2 119.85(3) 4_565 . ?
Fe Sn5 Sn9 61.7(3) . . ?
Fe Sn5 Sn1 55.3(3) . . ?
Sn9 Sn5 Sn1 108.718(17) . . ?
Fe Sn5 Sn4 55.3(3) . . ?
Sn9 Sn5 Sn4 107.659(16) . . ?
Sn1 Sn5 Sn4 58.559(14) . . ?
Fe Sn5 Sn6 50.3(3) . . ?
Sn9 Sn5 Sn6 57.742(13) . . ?
Sn1 Sn5 Sn6 57.885(13) . . ?
Sn4 Sn5 Sn6 99.810(16) . . ?
Fe Sn5 Sn8 48.9(3) . . ?
Sn9 Sn5 Sn8 56.851(13) . . ?
Sn1 Sn5 Sn8 98.036(15) . . ?
Sn4 Sn5 Sn8 56.329(13) . . ?
Sn6 Sn5 Sn8 91.104(14) . . ?
Fe Sn6 Sn9 61.4(3) . . ?
Fe Sn6 Sn1 55.2(3) . . ?
Sn9 Sn6 Sn1 108.627(16) . . ?
Fe Sn6 Sn2 56.7(3) . . ?
Sn9 Sn6 Sn2 108.236(15) . . ?
Sn1 Sn6 Sn2 59.075(14) . . ?
Fe Sn6 Sn5 49.6(3) . . ?
Sn9 Sn6 Sn5 57.511(13) . . ?
Sn1 Sn6 Sn5 58.012(14) . . ?
Sn2 Sn6 Sn5 100.724(15) . . ?
Fe Sn6 Sn7 49.0(3) . . ?
Sn9 Sn6 Sn7 56.538(12) . . ?
Sn1 Sn6 Sn7 97.892(14) . . ?
Sn2 Sn6 Sn7 56.765(12) . . ?
Sn5 Sn6 Sn7 90.615(14) . . ?
Fe Sn6 K1 117.9(3) . . ?
Sn9 Sn6 K1 63.13(2) . . ?
Sn1 Sn6 K1 125.75(2) . . ?
Sn2 Sn6 K1 170.63(2) . . ?
Sn5 Sn6 K1 78.02(2) . . ?
Sn7 Sn6 K1 113.87(2) . . ?
Fe Sn6 K4 114.0(3) . 1_455 ?
Sn9 Sn6 K4 130.72(5) . 1_455 ?
Sn1 Sn6 K4 61.97(3) . 1_455 ?
Sn2 Sn6 K4 105.70(4) . 1_455 ?
Sn5 Sn6 K4 81.98(4) . 1_455 ?
Sn7 Sn6 K4 159.48(3) . 1_455 ?
K1 Sn6 K4 83.41(4) . 1_455 ?
Fe Sn6 K3 112.8(3) . . ?
Sn9 Sn6 K3 73.33(3) . . ?
Sn1 Sn6 K3 159.01(3) . . ?
Sn2 Sn6 K3 100.14(3) . . ?
Sn5 Sn6 K3 130.42(3) . . ?
Sn7 Sn6 K3 65.16(3) . . ?
K1 Sn6 K3 74.37(3) . . ?
K4 Sn6 K3 133.24(4) 1_455 . ?
Fe Sn7 Sn9 61.9(3) . . ?
Fe Sn7 Sn2 57.3(3) . . ?
Sn9 Sn7 Sn2 109.662(16) . . ?
Fe Sn7 Sn3 55.5(3) . . ?
Sn9 Sn7 Sn3 108.295(17) . . ?
Sn2 Sn7 Sn3 60.397(14) . . ?
Fe Sn7 Sn6 49.4(3) . . ?
Sn9 Sn7 Sn6 57.291(12) . . ?
Sn2 Sn7 Sn6 57.583(12) . . ?
Sn3 Sn7 Sn6 99.195(15) . . ?
Fe Sn7 Sn8 48.1(3) . . ?
Sn9 Sn7 Sn8 56.401(13) . . ?
Sn2 Sn7 Sn8 99.965(16) . . ?
Sn3 Sn7 Sn8 57.025(13) . . ?
Sn6 Sn7 Sn8 89.251(14) . . ?
Fe Sn7 K4 108.7(3) . . ?
Sn9 Sn7 K4 103.06(5) . . ?
Sn2 Sn7 K4 126.60(4) . . ?
Sn3 Sn7 K4 69.92(3) . . ?
Sn6 Sn7 K4 154.47(4) . . ?
Sn8 Sn7 K4 65.35(4) . . ?
Fe Sn7 K3 114.6(3) . . ?
Sn9 Sn7 K3 74.32(3) . . ?
Sn2 Sn7 K3 101.69(3) . . ?
Sn3 Sn7 K3 161.97(3) . . ?
Sn6 Sn7 K3 66.68(3) . . ?
Sn8 Sn7 K3 130.37(3) . . ?
K4 Sn7 K3 127.56(4) . . ?
Fe Sn7 K2 109.5(3) . . ?
Sn9 Sn7 K2 170.91(2) . . ?
Sn2 Sn7 K2 61.51(2) . . ?
Sn3 Sn7 K2 66.15(2) . . ?
Sn6 Sn7 K2 115.42(2) . . ?
Sn8 Sn7 K2 120.94(2) . . ?
K4 Sn7 K2 82.11(5) . . ?
K3 Sn7 K2 108.65(3) . . ?
Fe Sn8 Sn4 56.2(3) . . ?
Fe Sn8 Sn9 61.9(3) . . ?
Sn4 Sn8 Sn9 109.444(16) . . ?
Fe Sn8 Sn3 55.2(3) . . ?
Sn4 Sn8 Sn3 59.824(15) . . ?
Sn9 Sn8 Sn3 107.425(17) . . ?
Fe Sn8 Sn5 49.0(3) . . ?
Sn4 Sn8 Sn5 58.016(14) . . ?
Sn9 Sn8 Sn5 57.147(13) . . ?
Sn3 Sn8 Sn5 99.083(15) . . ?
Fe Sn8 Sn7 48.4(3) . . ?
Sn4 Sn8 Sn7 98.953(16) . . ?
Sn9 Sn8 Sn7 56.172(13) . . ?
Sn3 Sn8 Sn7 56.297(13) . . ?
Sn5 Sn8 Sn7 89.030(14) . . ?
Fe Sn8 K4 107.2(3) . . ?
Sn4 Sn8 K4 125.59(4) . . ?
Sn9 Sn8 K4 101.52(3) . . ?
Sn3 Sn8 K4 68.81(4) . . ?
Sn5 Sn8 K4 152.37(4) . . ?
Sn7 Sn8 K4 63.47(4) . . ?
Fe Sn9 Sn7 50.6(3) . . ?
Fe Sn9 Sn8 50.3(2) . . ?
Sn7 Sn9 Sn8 67.426(14) . . ?
Fe Sn9 Sn5 50.3(3) . . ?
Sn7 Sn9 Sn5 100.863(16) . . ?
Sn8 Sn9 Sn5 66.002(14) . . ?
Fe Sn9 Sn6 50.7(2) . . ?
Sn7 Sn9 Sn6 66.170(14) . . ?
Sn8 Sn9 Sn6 100.926(16) . . ?
Sn5 Sn9 Sn6 64.747(14) . . ?
Fe Sn9 K1 115.0(2) . . ?
Sn7 Sn9 K1 128.35(2) . . ?
Sn8 Sn9 K1 149.25(3) . . ?
Sn5 Sn9 K1 84.04(2) . . ?
Sn6 Sn9 K1 70.31(2) . . ?
Fe Sn9 K3 99.3(3) . . ?
Sn7 Sn9 K3 63.58(3) . . ?
Sn8 Sn9 K3 130.65(3) . . ?
Sn5 Sn9 K3 128.71(3) . . ?
Sn6 Sn9 K3 64.38(3) . . ?
K1 Sn9 K3 73.47(3) . . ?
Sn8 Fe Sn5 82.0(4) . . ?
Sn8 Fe Sn7 83.5(4) . . ?
Sn5 Fe Sn7 135.4(5) . . ?
Sn8 Fe Sn6 135.7(5) . . ?
Sn5 Fe Sn6 80.1(4) . . ?
Sn7 Fe Sn6 81.5(4) . . ?
Sn8 Fe Sn3 73.1(3) . . ?
Sn5 Fe Sn3 140.5(5) . . ?
Sn7 Fe Sn3 72.2(3) . . ?
Sn6 Fe Sn3 138.5(5) . . ?
Sn8 Fe Sn1 138.2(5) . . ?
Sn5 Fe Sn1 73.0(3) . . ?
Sn7 Fe Sn1 137.3(5) . . ?
Sn6 Fe Sn1 72.6(3) . . ?
Sn3 Fe Sn1 106.3(4) . . ?
Sn8 Fe Sn4 71.6(3) . . ?
Sn5 Fe Sn4 73.1(3) . . ?
Sn7 Fe Sn4 139.4(5) . . ?
Sn6 Fe Sn4 138.3(5) . . ?
Sn3 Fe Sn4 70.2(3) . . ?
Sn1 Fe Sn4 69.4(3) . . ?
Sn8 Fe Sn2 139.8(5) . . ?
Sn5 Fe Sn2 137.7(5) . . ?
Sn7 Fe Sn2 70.9(3) . . ?
Sn6 Fe Sn2 71.5(3) . . ?
Sn3 Fe Sn2 69.9(3) . . ?
Sn1 Fe Sn2 68.9(3) . . ?
Sn4 Fe Sn2 108.9(4) . . ?
Sn8 Fe Sn9 67.8(3) . . ?
Sn5 Fe Sn9 68.0(3) . . ?
Sn7 Fe Sn9 67.4(3) . . ?
Sn6 Fe Sn9 67.9(3) . . ?
Sn3 Fe Sn9 125.7(4) . . ?
Sn1 Fe Sn9 127.9(5) . . ?
Sn4 Fe Sn9 126.4(5) . . ?
Sn2 Fe Sn9 124.7(5) . . ?
O6 K4 Sn1 115.80(9) 1_655 1_655 ?
O6 K4 Sn7 87.10(8) 1_655 . ?
Sn1 K4 Sn7 156.60(8) 1_655 . ?
O6 K4 Sn8 84.93(9) 1_655 . ?
Sn1 K4 Sn8 131.17(6) 1_655 . ?
Sn7 K4 Sn8 51.17(2) . . ?
O6 K4 Sn6 78.39(9) 1_655 1_655 ?
Sn1 K4 Sn6 46.73(2) 1_655 1_655 ?
Sn7 K4 Sn6 143.44(6) . 1_655 ?
Sn8 K4 Sn6 155.89(8) . 1_655 ?
O6 K4 Sn3 124.53(9) 1_655 . ?
Sn1 K4 Sn3 116.02(6) 1_655 . ?
Sn7 K4 Sn3 45.46(2) . . ?
Sn8 K4 Sn3 45.52(2) . . ?
Sn6 K4 Sn3 156.37(8) 1_655 . ?
O5 K1 O2 149.49(13) . . ?
O5 K1 O3 108.73(13) . . ?
O2 K1 O3 58.93(12) . . ?
O5 K1 O1 112.60(13) . . ?
O2 K1 O1 58.01(12) . . ?
O3 K1 O1 112.26(13) . . ?
O5 K1 O6 60.06(13) . . ?
O2 K1 O6 116.22(13) . . ?
O3 K1 O6 151.95(13) . . ?
O1 K1 O6 58.44(13) . . ?
O5 K1 O4 59.31(12) . . ?
O2 K1 O4 116.80(12) . . ?
O3 K1 O4 57.88(12) . . ?
O1 K1 O4 157.46(13) . . ?
O6 K1 O4 119.30(13) . . ?
O5 K1 Sn9 125.49(10) . . ?
O2 K1 Sn9 83.27(9) . . ?
O3 K1 Sn9 85.31(9) . . ?
O1 K1 Sn9 109.14(9) . . ?
O6 K1 Sn9 122.50(10) . . ?
O4 K1 Sn9 90.96(9) . . ?
O5 K1 Sn6 86.27(9) . . ?
O2 K1 Sn6 124.12(9) . . ?
O3 K1 Sn6 123.85(9) . . ?
O1 K1 Sn6 110.23(9) . . ?
O6 K1 Sn6 82.75(9) . . ?
O4 K1 Sn6 90.87(9) . . ?
Sn9 K1 Sn6 46.553(17) . . ?
O5 K1 K3 72.28(9) . . ?
O2 K1 K3 125.57(9) . . ?
O3 K1 K3 78.88(9) . . ?
O1 K1 K3 163.98(10) . . ?
O6 K1 K3 116.94(10) . . ?
O4 K1 K3 38.37(9) . . ?
Sn9 K1 K3 58.88(3) . . ?
Sn6 K1 K3 54.05(3) . . ?
C1 O1 C12 113.3(5) . . ?
C1 O1 K1 105.7(3) . . ?
C12 O1 K1 112.1(4) . . ?
C3 O2 C2 112.2(5) . . ?
C3 O2 K1 118.2(3) . . ?
C2 O2 K1 119.9(3) . . ?
C4 O3 C5 111.8(5) . . ?
C4 O3 K1 112.4(3) . . ?
C5 O3 K1 111.4(3) . . ?
C6 O4 C7 111.3(5) . . ?
C6 O4 K1 116.8(3) . . ?
C7 O4 K1 113.7(3) . . ?
C6 O4 K3 107.9(4) . . ?
C7 O4 K3 100.6(3) . . ?
K1 O4 K3 104.64(13) . . ?
C9 O5 C8 110.8(5) . . ?
C9 O5 K1 111.4(3) . . ?
C8 O5 K1 113.4(3) . . ?
C10 O6 C11 111.9(5) . . ?
C10 O6 K1 112.9(4) . . ?
C11 O6 K1 116.3(4) . . ?
C10 O6 K4 97.3(4) . 1_455 ?
C11 O6 K4 102.2(4) . 1_455 ?
K1 O6 K4 114.24(13) . 1_455 ?
O1 C1 C2 107.5(5) . . ?
O1 C1 H1A 110.2 . . ?
C2 C1 H1A 110.2 . . ?
O1 C1 H1B 110.2 . . ?
C2 C1 H1B 110.2 . . ?
H1A C1 H1B 108.5 . . ?
O2 C2 C1 106.7(5) . . ?
O2 C2 H2A 110.4 . . ?
C1 C2 H2A 110.4 . . ?
O2 C2 H2B 110.4 . . ?
C1 C2 H2B 110.4 . . ?
H2A C2 H2B 108.6 . . ?
O2 C3 C4 107.7(5) . . ?
O2 C3 H3A 110.2 . . ?
C4 C3 H3A 110.2 . . ?
O2 C3 H3B 110.2 . . ?
C4 C3 H3B 110.2 . . ?
H3A C3 H3B 108.5 . . ?
O3 C4 C3 108.5(5) . . ?
O3 C4 H4A 110.0 . . ?
C3 C4 H4A 110.0 . . ?
O3 C4 H4B 110.0 . . ?
C3 C4 H4B 110.0 . . ?
H4A C4 H4B 108.4 . . ?
O3 C5 C6 108.0(5) . . ?
O3 C5 H5A 110.1 . . ?
C6 C5 H5A 110.1 . . ?
O3 C5 H5B 110.1 . . ?
C6 C5 H5B 110.1 . . ?
H5A C5 H5B 108.4 . . ?
O4 C6 C5 108.7(5) . . ?
O4 C6 H6A 109.9 . . ?
C5 C6 H6A 109.9 . . ?
O4 C6 H6B 109.9 . . ?
C5 C6 H6B 109.9 . . ?
H6A C6 H6B 108.3 . . ?
O4 C7 C8 109.1(5) . . ?
O4 C7 H7A 109.9 . . ?
C8 C7 H7A 109.9 . . ?
O4 C7 H7B 109.9 . . ?
C8 C7 H7B 109.9 . . ?
H7A C7 H7B 108.3 . . ?
O5 C8 C7 109.0(5) . . ?
O5 C8 H8A 109.9 . . ?
C7 C8 H8A 109.9 . . ?
O5 C8 H8B 109.9 . . ?
C7 C8 H8B 109.9 . . ?
H8A C8 H8B 108.3 . . ?
O5 C9 C10 108.9(6) . . ?
O5 C9 H9A 109.9 . . ?
C10 C9 H9A 109.9 . . ?
O5 C9 H9B 109.9 . . ?
C10 C9 H9B 109.9 . . ?
H9A C9 H9B 108.3 . . ?
O6 C10 C9 108.8(5) . . ?
O6 C10 H10A 109.9 . . ?
C9 C10 H10A 109.9 . . ?
O6 C10 H10B 109.9 . . ?
C9 C10 H10B 109.9 . . ?
H10A C10 H10B 108.3 . . ?
O6 C11 C12 108.9(5) . . ?
O6 C11 H11A 109.9 . . ?
C12 C11 H11A 109.9 . . ?
O6 C11 H11B 109.9 . . ?
C12 C11 H11B 109.9 . . ?
H11A C11 H11B 108.3 . . ?
O1 C12 C11 108.2(6) . . ?
O1 C12 H12A 110.1 . . ?
C11 C12 H12A 110.1 . . ?
O1 C12 H12B 110.1 . . ?
C11 C12 H12B 110.1 . . ?
H12A C12 H12B 108.4 . . ?
O8 K2 O12 116.14(15) . . ?
O8 K2 O10 116.22(13) . . ?
O12 K2 O10 114.60(14) . . ?
O8 K2 O9 58.59(13) . . ?
O12 K2 O9 146.28(15) . . ?
O10 K2 O9 57.68(13) . . ?
O8 K2 O11 149.60(14) . . ?
O12 K2 O11 57.85(14) . . ?
O10 K2 O11 57.01(13) . . ?
O9 K2 O11 108.16(13) . . ?
O8 K2 O7 57.29(13) . . ?
O12 K2 O7 58.96(15) . . ?
O10 K2 O7 147.42(13) . . ?
O9 K2 O7 108.11(14) . . ?
O11 K2 O7 110.51(13) . . ?
O8 K2 Sn2 88.56(10) . . ?
O12 K2 Sn2 125.29(11) . . ?
O10 K2 Sn2 91.99(10) . . ?
O9 K2 Sn2 88.43(10) . . ?
O11 K2 Sn2 119.89(9) . . ?
O7 K2 Sn2 118.24(10) . . ?
O8 K2 Sn3 91.49(10) . . ?
O12 K2 Sn3 83.24(10) . . ?
O10 K2 Sn3 130.49(10) . . ?
O9 K2 Sn3 128.07(10) . . ?
O11 K2 Sn3 115.53(9) . . ?
O7 K2 Sn3 81.92(9) . . ?
Sn2 K2 Sn3 46.038(17) . . ?
O8 K2 Sn7 129.02(10) . . ?
O12 K2 Sn7 86.41(11) . . ?
O10 K2 Sn7 89.49(9) . . ?
O9 K2 Sn7 123.90(10) . . ?
O11 K2 Sn7 81.37(9) . . ?
O7 K2 Sn7 119.99(10) . . ?
Sn2 K2 Sn7 44.914(17) . . ?
Sn3 K2 Sn7 43.799(16) . . ?
C24 O7 C13 113.7(6) . . ?
C24 O7 K2 106.9(4) . . ?
C13 O7 K2 105.4(4) . . ?
C14 O8 C15 111.5(5) . . ?
C14 O8 K2 122.1(4) . . ?
C15 O8 K2 119.7(4) . . ?
C16 O9 C17 112.2(5) . . ?
C16 O9 K2 108.3(4) . . ?
C17 O9 K2 109.7(4) . . ?
C18 O10 C19 111.9(5) . . ?
C18 O10 K2 118.4(4) . . ?
C19 O10 K2 120.2(4) . . ?
C21 O11 C20 112.0(6) . . ?
C21 O11 K2 106.9(4) . . ?
C20 O11 K2 109.9(4) . . ?
C22 O12 C23 112.3(5) . . ?
C22 O12 K2 119.4(4) . . ?
C23 O12 K2 117.4(4) . . ?
O7 C13 C14 108.6(6) . . ?
O7 C13 H13A 110.0 . . ?
C14 C13 H13A 110.0 . . ?
O7 C13 H13B 110.0 . . ?
C14 C13 H13B 110.0 . . ?
H13A C13 H13B 108.3 . . ?
O8 C14 C13 109.0(6) . . ?
O8 C14 H14A 109.9 . . ?
C13 C14 H14A 109.9 . . ?
O8 C14 H14B 109.9 . . ?
C13 C14 H14B 109.9 . . ?
H14A C14 H14B 108.3 . . ?
O8 C15 C16 108.5(5) . . ?
O8 C15 H15A 110.0 . . ?
C16 C15 H15A 110.0 . . ?
O8 C15 H15B 110.0 . . ?
C16 C15 H15B 110.0 . . ?
H15A C15 H15B 108.4 . . ?
O9 C16 C15 109.4(6) . . ?
O9 C16 H16A 109.8 . . ?
C15 C16 H16A 109.8 . . ?
O9 C16 H16B 109.8 . . ?
C15 C16 H16B 109.8 . . ?
H16A C16 H16B 108.2 . . ?
O9 C17 C18 108.2(6) . . ?
O9 C17 H17A 110.1 . . ?
C18 C17 H17A 110.1 . . ?
O9 C17 H17B 110.1 . . ?
C18 C17 H17B 110.1 . . ?
H17A C17 H17B 108.4 . . ?
O10 C18 C17 108.8(6) . . ?
O10 C18 H18A 109.9 . . ?
C17 C18 H18A 109.9 . . ?
O10 C18 H18B 109.9 . . ?
C17 C18 H18B 109.9 . . ?
H18A C18 H18B 108.3 . . ?
O10 C19 C20 108.8(6) . . ?
O10 C19 H19A 109.9 . . ?
C20 C19 H19A 109.9 . . ?
O10 C19 H19B 109.9 . . ?
C20 C19 H19B 109.9 . . ?
H19A C19 H19B 108.3 . . ?
O11 C20 C19 108.5(5) . . ?
O11 C20 H20C 110.0 . . ?
C19 C20 H20C 110.0 . . ?
O11 C20 H20D 110.0 . . ?
C19 C20 H20D 110.0 . . ?
H20C C20 H20D 108.4 . . ?
O11 C21 C22 108.6(6) . . ?
O11 C21 H21A 110.0 . . ?
C22 C21 H21A 110.0 . . ?
O11 C21 H21B 110.0 . . ?
C22 C21 H21B 110.0 . . ?
H21A C21 H21B 108.4 . . ?
O12 C22 C21 108.6(5) . . ?
O12 C22 H22A 110.0 . . ?
C21 C22 H22A 110.0 . . ?
O12 C22 H22B 110.0 . . ?
C21 C22 H22B 110.0 . . ?
H22A C22 H22B 108.3 . . ?
O12 C23 C24 107.9(5) . . ?
O12 C23 H23A 110.1 . . ?
C24 C23 H23A 110.1 . . ?
O12 C23 H23B 110.1 . . ?
C24 C23 H23B 110.1 . . ?
H23A C23 H23B 108.4 . . ?
O7 C24 C23 109.9(6) . . ?
O7 C24 H24A 109.7 . . ?
C23 C24 H24A 109.7 . . ?
O7 C24 H24B 109.7 . . ?
C23 C24 H24B 109.7 . . ?
H24A C24 H24B 108.2 . . ?
N2 K3 O4 134.54(17) . . ?
N2 K3 N1 59.36(18) . . ?
O4 K3 N1 88.65(15) . . ?
N2 K3 C26B 21.7(3) . . ?
O4 K3 C26B 113.7(3) . . ?
N1 K3 C26B 42.2(3) . . ?
N2 K3 Sn4 108.29(15) . 4_666 ?
O4 K3 Sn4 108.44(9) . 4_666 ?
N1 K3 Sn4 99.91(14) . 4_666 ?
C26B K3 Sn4 119.2(4) . 4_666 ?
N2 K3 Sn7 72.40(13) . . ?
O4 K3 Sn7 121.05(9) . . ?
N1 K3 Sn7 130.42(13) . . ?
C26B K3 Sn7 88.2(3) . . ?
Sn4 K3 Sn7 105.54(4) 4_666 . ?
N2 K3 Sn6 71.07(15) . . ?
O4 K3 Sn6 87.12(9) . . ?
N1 K3 Sn6 101.97(14) . . ?
C26B K3 Sn6 70.3(4) . . ?
Sn4 K3 Sn6 153.39(5) 4_666 . ?
Sn7 K3 Sn6 48.16(2) . . ?
N2 K3 Sn1 112.03(15) . 4_666 ?
O4 K3 Sn1 79.02(9) . 4_666 ?
N1 K3 Sn1 67.94(13) . 4_666 ?
C26B K3 Sn1 106.0(3) . 4_666 ?
Sn4 K3 Sn1 43.30(2) 4_666 4_666 ?
Sn7 K3 Sn1 148.83(4) . 4_666 ?
Sn6 K3 Sn1 162.85(5) . 4_666 ?
N2 K3 Sn9 105.68(15) . . ?
O4 K3 Sn9 79.33(9) . . ?
N1 K3 Sn9 142.20(14) . . ?
C26B K3 Sn9 111.5(4) . . ?
Sn4 K3 Sn9 117.89(5) 4_666 . ?
Sn7 K3 Sn9 42.11(2) . . ?
Sn6 K3 Sn9 42.29(2) . . ?
Sn1 K3 Sn9 141.73(5) 4_666 . ?
N2 K3 K1 116.40(15) . . ?
O4 K3 K1 36.99(8) . . ?
N1 K3 K1 104.60(13) . . ?
C26B K3 K1 104.0(4) . . ?
Sn4 K3 K1 135.23(5) 4_666 . ?
Sn7 K3 K1 86.06(4) . . ?
Sn6 K3 K1 51.58(3) . . ?
Sn1 K3 K1 115.89(4) 4_666 . ?
Sn9 K3 K1 47.64(2) . . ?
C25B N1 K3 112.2(13) . . ?
C25A N1 K3 108.5(10) . . ?
C25A N1 H1C 110.0 . . ?
K3 N1 H1C 110.0 . . ?
C25A N1 H1D 110.0 . . ?
K3 N1 H1D 110.0 . . ?
H1C N1 H1D 108.4 . . ?
C26A C25A N1 110.5(16) . . ?
C26A C25A H25A 109.5 . . ?
N1 C25A H25A 109.5 . . ?
C26A C25A H25B 109.5 . . ?
N1 C25A H25B 109.5 . . ?
H25A C25A H25B 108.1 . . ?
C25A C26A N2 111.5(15) . . ?
C25A C26A H26A 109.3 . . ?
N2 C26A H26A 109.3 . . ?
C25A C26A H26B 109.3 . . ?
N2 C26A H26B 109.3 . . ?
H26A C26A H26B 108.0 . . ?
N1 C25B C26B 107(2) . . ?
N1 C25B H25C 110.4 . . ?
C26B C25B H25C 110.4 . . ?
N1 C25B H25D 110.4 . . ?
C26B C25B H25D 110.4 . . ?
H25C C25B H25D 108.6 . . ?
N2 C26B C25B 112.4(18) . . ?
N2 C26B K3 46.7(7) . . ?
C25B C26B K3 91.3(15) . . ?
N2 C26B H26C 109.1 . . ?
C25B C26B H26C 109.1 . . ?
K3 C26B H26C 78.6 . . ?
N2 C26B H26D 109.1 . . ?
C25B C26B H26D 109.1 . . ?
K3 C26B H26D 154.3 . . ?
H26C C26B H26D 107.9 . . ?
C26B N2 K3 111.6(9) . . ?
C26A N2 K3 121.9(6) . . ?
C26A N2 H2C 106.9 . . ?
K3 N2 H2C 106.9 . . ?
C26A N2 H2D 106.9 . . ?
K3 N2 H2D 106.9 . . ?
H2C N2 H2D 106.7 . . ?
C27 N3 H3C 109.2 . . ?
C27 N3 H3D 109.3 . . ?
H3C N3 H3D 109.5 . . ?
N3 C27 C27 113.1(8) . 3_655 ?
N3 C27 H27A 109.0 . . ?
C27 C27 H27A 109.0 3_655 . ?
N3 C27 H27B 109.0 . . ?
C27 C27 H27B 109.0 3_655 . ?
H27A C27 H27B 107.8 . . ?

loop_
_geom_bond_atom_site_label_1
_geom_bond_atom_site_label_2
_geom_bond_distance
_geom_bond_site_symmetry_2
_geom_bond_publ_flag
Sn1 Fe 2.571(12) . ?
Sn1 Sn4 2.9289(6) . ?
Sn1 Sn2 2.9466(6) . ?
Sn1 Sn6 2.9880(6) . ?
Sn1 Sn5 2.9921(6) . ?
Sn1 K4 3.6225(17) 1_455 ?
Sn1 Sn3 4.1103(6) . ?
Sn1 K3 4.1762(18) 4_565 ?
Sn2 Fe 2.636(12) . ?
Sn2 Sn7 2.9617(6) . ?
Sn2 Sn3 2.9799(5) . ?
Sn2 Sn6 2.9891(6) . ?
Sn2 K2 3.6867(13) . ?
Sn2 Sn4 4.2404(6) . ?
Sn3 Fe 2.565(12) . ?
Sn3 Sn4 2.9562(6) . ?
Sn3 Sn7 2.9627(6) . ?
Sn3 Sn8 2.9875(6) . ?
Sn3 K4 3.904(2) . ?
Sn3 K2 3.9150(14) . ?
Sn4 Fe 2.575(12) . ?
Sn4 Sn8 2.9402(6) . ?
Sn4 Sn5 2.9966(6) . ?
Sn4 K3 3.6512(17) 4_565 ?
Sn5 Fe 2.455(13) . ?
Sn5 Sn9 2.9598(6) . ?
Sn5 Sn6 3.1736(6) . ?
Sn5 Sn8 3.2187(5) . ?
Sn6 Fe 2.477(12) . ?
Sn6 Sn9 2.9673(5) . ?
Sn6 Sn7 3.2259(5) . ?
Sn6 K1 3.8482(13) . ?
Sn6 K4 3.8873(17) 1_455 ?
Sn6 K3 3.9760(18) . ?
Sn7 Fe 2.463(12) . ?
Sn7 Sn9 2.9420(6) . ?
Sn7 Sn8 3.2702(6) . ?
Sn7 K4 3.7558(17) . ?
Sn7 K3 3.9291(18) . ?
Sn7 K2 4.0236(14) . ?
Sn8 Fe 2.450(12) . ?
Sn8 Sn9 2.9499(6) . ?
Sn8 K4 3.8153(19) . ?
Sn9 Fe 2.811(12) . ?
Sn9 K1 3.6460(12) . ?
Sn9 K3 4.2242(19) . ?
K4 O6 3.218(5) 1_655 ?
K4 Sn1 3.6225(17) 1_655 ?
K4 Sn6 3.8873(17) 1_655 ?
K1 O5 2.813(4) . ?
K1 O2 2.823(4) . ?
K1 O3 2.890(4) . ?
K1 O1 2.897(5) . ?
K1 O6 2.907(4) . ?
K1 O4 2.942(4) . ?
K1 K3 4.730(2) . ?
O1 C1 1.412(8) . ?
O1 C12 1.429(8) . ?
O2 C3 1.426(7) . ?
O2 C2 1.429(7) . ?
O3 C4 1.431(7) . ?
O3 C5 1.431(8) . ?
O4 C6 1.439(8) . ?
O4 C7 1.440(7) . ?
O4 K3 3.035(5) . ?
O5 C9 1.424(8) . ?
O5 C8 1.425(8) . ?
O6 C10 1.424(8) . ?
O6 C11 1.429(8) . ?
O6 K4 3.218(5) 1_455 ?
C1 C2 1.494(9) . ?
C1 H1A 0.9900 . ?
C1 H1B 0.9900 . ?
C2 H2A 0.9900 . ?
C2 H2B 0.9900 . ?
C3 C4 1.502(9) . ?
C3 H3A 0.9900 . ?
C3 H3B 0.9900 . ?
C4 H4A 0.9900 . ?
C4 H4B 0.9900 . ?
C5 C6 1.491(9) . ?
C5 H5A 0.9900 . ?
C5 H5B 0.9900 . ?
C6 H6A 0.9900 . ?
C6 H6B 0.9900 . ?
C7 C8 1.490(10) . ?
C7 H7A 0.9900 . ?
C7 H7B 0.9900 . ?
C8 H8A 0.9900 . ?
C8 H8B 0.9900 . ?
C9 C10 1.484(11) . ?
C9 H9A 0.9900 . ?
C9 H9B 0.9900 . ?
C10 H10A 0.9900 . ?
C10 H10B 0.9900 . ?
C11 C12 1.488(11) . ?
C11 H11A 0.9900 . ?
C11 H11B 0.9900 . ?
C12 H12A 0.9900 . ?
C12 H12B 0.9900 . ?
K2 O8 2.831(4) . ?
K2 O12 2.860(4) . ?
K2 O10 2.904(4) . ?
K2 O9 2.925(5) . ?
K2 O11 2.951(5) . ?
K2 O7 2.972(5) . ?
O7 C24 1.427(9) . ?
O7 C13 1.438(9) . ?
O8 C14 1.418(8) . ?
O8 C15 1.432(8) . ?
O9 C16 1.426(8) . ?
O9 C17 1.438(8) . ?
O10 C18 1.420(9) . ?
O10 C19 1.430(8) . ?
O11 C21 1.414(8) . ?
O11 C20 1.433(9) . ?
O12 C22 1.423(9) . ?
O12 C23 1.445(9) . ?
C13 C14 1.483(11) . ?
C13 H13A 0.9900 . ?
C13 H13B 0.9900 . ?
C14 H14A 0.9900 . ?
C14 H14B 0.9900 . ?
C15 C16 1.482(10) . ?
C15 H15A 0.9900 . ?
C15 H15B 0.9900 . ?
C16 H16A 0.9900 . ?
C16 H16B 0.9900 . ?
C17 C18 1.477(11) . ?
C17 H17A 0.9900 . ?
C17 H17B 0.9900 . ?
C18 H18A 0.9900 . ?
C18 H18B 0.9900 . ?
C19 C20 1.482(11) . ?
C19 H19A 0.9900 . ?
C19 H19B 0.9900 . ?
C20 H20C 0.9900 . ?
C20 H20D 0.9900 . ?
C21 C22 1.483(12) . ?
C21 H21A 0.9900 . ?
C21 H21B 0.9900 . ?
C22 H22A 0.9900 . ?
C22 H22B 0.9900 . ?
C23 C24 1.470(12) . ?
C23 H23A 0.9900 . ?
C23 H23B 0.9900 . ?
C24 H24A 0.9900 . ?
C24 H24B 0.9900 . ?
K3 N2 2.760(7) . ?
K3 N1 3.071(7) . ?
K3 C26B 3.528(18) . ?
K3 Sn4 3.6513(17) 4_666 ?
K3 Sn1 4.1762(18) 4_666 ?
N1 C25B 1.48(4) . ?
N1 C25A 1.48(3) . ?
N1 H1C 0.9100 . ?
N1 H1D 0.9100 . ?
C25A C26A 1.46(4) . ?
C25A H25A 0.9900 . ?
C25A H25B 0.9900 . ?
C26A N2 1.511(14) . ?
C26A H26A 0.9900 . ?
C26A H26B 0.9900 . ?
C25B C26B 1.53(4) . ?
C25B H25C 0.9900 . ?
C25B H25D 0.9900 . ?
C26B N2 1.405(17) . ?
C26B H26C 0.9900 . ?
C26B H26D 0.9900 . ?
N2 H2C 0.9100 . ?
N2 H2D 0.9100 . ?
N3 C27 1.429(10) . ?
N3 H3C 0.9100 . ?
N3 H3D 0.9100 . ?
C27 C27 1.488(14) 3_655 ?
C27 H27A 0.9900 . ?
C27 H27B 0.9900 . ?
